data_2013983
loop_
_publ_author_name
'Xue, Lixin'
'Padgett, Clifford W.'
'DesMarteau, Darryl D.'
'Pennington, William T.'

_publ_section_title
;
 Rubidium bis(trifluoromethanesulfonyl)imidate dioxane disolvate
;
_journal_issue 5
_journal_name_full 'Acta Crystallographica Section C'
_journal_page_first m200
_journal_page_last m202
_journal_paper_doi 10.1107/S0108270104005797
_journal_volume 60
_journal_year 2004
_chemical_formula_iupac '[Rb (C2 F6 N O4 S2)] , 2C4 H8 O2'
_chemical_formula_moiety 'Rb + , C2 F6 N O4 S2 - , 2C4 H8 O2'
_chemical_formula_sum 'C10 H16 F6 N O8 Rb S2'
_chemical_formula_weight 541.83
_chemical_name_systematic
;
Rubidium bis(trifluoromethanesulfonyl)imidate dioxane disolvate
;
_space_group_IT_number 2
_symmetry_cell_setting triclinic
_symmetry_space_group_name_Hall '-P 1'
_symmetry_space_group_name_H-M 'P -1'
_atom_sites_solution_hydrogens geom
_atom_sites_solution_primary direct
_atom_sites_solution_secondary difmap
_cell_angle_alpha 94.61(3)
_cell_angle_beta 113.08(3)
_cell_angle_gamma 115.24(3)
_cell_formula_units_Z 2
_cell_length_a 9.732(4)
_cell_length_b 11.310(4)
_cell_length_c 11.638(4)
_cell_measurement_reflns_used 50
_cell_measurement_temperature 295(2)
_cell_measurement_theta_max 17.75
_cell_measurement_theta_min 11.74
_cell_volume 1017.7(8)
_computing_cell_refinement 'P3 Software'
_computing_data_collection 'P3 Software (Siemens, 1989)'
_computing_data_reduction 'SHELXTL (Sheldrick, 2000)'
_computing_molecular_graphics SHELXTL
_computing_publication_material SHELXTL
_computing_structure_refinement SHELXTL
_computing_structure_solution SHELXTL
_diffrn_ambient_temperature 295(2)
_diffrn_measured_fraction_theta_full 0.986
_diffrn_measured_fraction_theta_max 0.986
_diffrn_measurement_device_type 'Nicolet R3mV'
_diffrn_measurement_method \w/2\q
_diffrn_radiation_monochromator graphite
_diffrn_radiation_source 'sealed X-ray tube'
_diffrn_radiation_type MoK\a
_diffrn_radiation_wavelength 0.71073
_diffrn_reflns_av_R_equivalents 0.0266
_diffrn_reflns_av_sigmaI/netI 0.1062
_diffrn_reflns_limit_h_max 0
_diffrn_reflns_limit_h_min -11
_diffrn_reflns_limit_k_max 13
_diffrn_reflns_limit_k_min -12
_diffrn_reflns_limit_l_max 13
_diffrn_reflns_limit_l_min -12
_diffrn_reflns_number 3805
_diffrn_reflns_theta_full 25.08
_diffrn_reflns_theta_max 25.08
_diffrn_reflns_theta_min 1.99
_diffrn_standards_decay_% 0.00
_diffrn_standards_interval_count 97
_diffrn_standards_number 3
_exptl_absorpt_coefficient_mu 2.727
_exptl_absorpt_correction_T_max 0.492
_exptl_absorpt_correction_T_min 0.342
_exptl_absorpt_correction_type 'empirical via \y scan'
_exptl_absorpt_process_details '(P3 Software; Siemens, 1989)'
_exptl_crystal_colour colorless
_exptl_crystal_density_diffrn 1.768
_exptl_crystal_density_meas ?
_exptl_crystal_density_method 'not measured'
_exptl_crystal_description parallelepiped
_exptl_crystal_F_000 540
_exptl_crystal_size_max 0.41
_exptl_crystal_size_mid 0.37
_exptl_crystal_size_min 0.26
_refine_diff_density_max 0.359
_refine_diff_density_min -0.286
_refine_ls_extinction_coef 0.0148(4)
_refine_ls_extinction_expression Fc^*^=kFc[1+0.001xFc^2^\l^3^/sin(2\q)]^-1/4^
_refine_ls_extinction_method 'SHELXL97 (Sheldrick, 1997)'
_refine_ls_goodness_of_fit_ref 1.001
_refine_ls_hydrogen_treatment constr
_refine_ls_matrix_type full
_refine_ls_number_parameters 272
_refine_ls_number_reflns 3576
_refine_ls_number_restraints 17
_refine_ls_restrained_S_all 1.041
_refine_ls_R_factor_all 0.0820
_refine_ls_R_factor_gt 0.0374
_refine_ls_shift/su_max 0.004
_refine_ls_shift/su_mean 0.000
_refine_ls_structure_factor_coef Fsqd
_refine_ls_weighting_details 'calc w = 1/[\s^2^(Fo^2^)+(0.0032P)^2^] where P = (Fo^2^+2Fc^2^)/3'
_refine_ls_weighting_scheme calc
_refine_ls_wR_factor_gt 0.0581
_refine_ls_wR_factor_ref 0.0606
_reflns_number_gt 2092
_reflns_number_total 3576
_reflns_threshold_expression I>2\s(I)
_cod_data_source_file fr1471.cif
_cod_data_source_block I
_cod_depositor_comments
;
The following automatic conversions were performed:
'_geom_bond_publ_flag' value 'Y' changed to 'y' according to
'/home/saulius/struct/CIF-dictionaries/cif_core.dic' dictionary named
'cif_core.dic' version 2.4.1 from 2010-06-29 (8 times).

Automatic conversion script
Id: cif_fix_enum 1527 2010-12-29 10:47:43Z saulius 

The following automatic conversions were performed:

'_geom_bond_publ_flag' value 'Y' changed to 'y' according to
/home/saulius/struct/CIF-dictionaries/cif_core.dic dictionary named
'cif_core.dic' version 2.4.1 from 2010-06-29 (8
times).

'_geom_angle_publ_flag' value 'Y' changed to 'y' according
to /home/saulius/struct/CIF-dictionaries/cif_core.dic dictionary
named 'cif_core.dic' version 2.4.1 from 2010-06-29 (9 times).

Automatic conversion script
Id: cif_fix_values 1715 2011-07-08 13:25:40Z adriana 

The following automatic conversions were performed:

'_exptl_crystal_density_meas' value 'not measured' was changed to '?'
- the value is perceived as not measured.

Automatic conversion script
Id: cif_fix_values 3008 2015-01-20 13:52:24Z robertas 
;
_cod_database_code 2013983
_cod_database_fobs_code 2013983

loop_
_symmetry_equiv_pos_as_xyz
'x, y, z'
'-x, -y, -z'

loop_
_atom_site_label
_atom_site_fract_x
_atom_site_fract_y
_atom_site_fract_z
_atom_site_U_iso_or_equiv
_atom_site_adp_type
_atom_site_calc_flag
_atom_site_refinement_flags
_atom_site_occupancy
_atom_site_disorder_assembly
_atom_site_disorder_group
_atom_site_type_symbol
Rb1 0.46063(7) 0.72582(5) 0.20998(5) 0.05530(19) Uani d . 1 . . Rb
S1 0.23225(17) 0.33945(12) -0.05608(12) 0.0566(4) Uani d . 1 . . S
S2 0.05932(18) 0.47957(13) -0.16469(12) 0.0610(4) Uani d . 1 . . S
F1 -0.0149(5) 0.0948(3) -0.1048(4) 0.1271(15) Uani d . 1 . . F
F2 0.1988(5) 0.1770(3) 0.0861(4) 0.1161(13) Uani d . 1 . . F
F3 0.0231(6) 0.2509(4) 0.0410(4) 0.1433(18) Uani d . 1 . . F
F4 0.2720(7) 0.5780(5) -0.2583(5) 0.175(2) Uani d . 1 . . F
F5 0.0780(7) 0.6332(4) -0.3143(3) 0.151(2) Uani d . 1 . . F
F6 0.0110(7) 0.4317(4) -0.4015(3) 0.153(2) Uani d . 1 . . F
O1 0.3509(4) 0.4519(3) 0.0590(3) 0.0664(10) Uani d . 1 . . O
O2 0.2961(5) 0.2712(3) -0.1121(4) 0.0850(12) Uani d . 1 . . O
O3 0.1759(5) 0.5980(3) -0.0537(3) 0.0762(11) Uani d . 1 . . O
O4 -0.1204(5) 0.4287(4) -0.2181(4) 0.0985(14) Uani d . 1 . . O
O5 0.5583(5) 0.9821(4) 0.1248(3) 0.0790(11) Uani d . 1 . . O
O6 0.8263(5) 0.9252(5) 0.4049(4) 0.0918(13) Uani d . 1 . . O
O7 0.4447(6) 0.9312(5) 0.3744(4) 0.140(2) Uani d . 1 . . O
O8 0.5239(8) 0.5916(6) 0.4292(5) 0.1274(19) Uani d D 1 . . O
N1 0.0916(6) 0.3555(4) -0.1651(4) 0.0816(15) Uani d . 1 . . N
C1 0.0991(9) 0.2084(6) -0.0066(7) 0.0821(18) Uani d . 1 . . C
C2 0.1120(12) 0.5313(7) -0.2913(7) 0.107(3) Uani d . 1 . . C
C3 0.6649(7) 1.0213(6) 0.0632(5) 0.0778(17) Uani d . 1 . . C
H3A 0.7440 0.9862 0.0918 0.093 Uiso calc R 1 . . H
H3B 0.7324 1.1203 0.0890 0.093 Uiso calc R 1 . . H
C4 0.5595(8) 0.9676(6) -0.0811(5) 0.0834(18) Uani d . 1 . . C
H4A 0.6342 0.9959 -0.1212 0.100 Uiso calc R 1 . . H
H4B 0.4959 0.8683 -0.1075 0.100 Uiso calc R 1 . . H
C5 0.9167(8) 0.8604(6) 0.4636(7) 0.105(2) Uani d . 1 . . C
H5A 0.9661 0.8412 0.4116 0.126 Uiso calc R 1 . . H
H5B 0.8389 0.7743 0.4686 0.126 Uiso calc R 1 . . H
C6 1.0576(9) 0.9515(8) 0.5987(6) 0.103(2) Uani d . 1 . . C
H6A 1.0072 0.9693 0.6505 0.124 Uiso calc R 1 . . H
H6B 1.1182 0.9050 0.6405 0.124 Uiso calc R 1 . . H
C7 0.3300(8) 0.9096(8) 0.4247(7) 0.147(4) Uani d . 1 . . C
H7A 0.2324 0.8173 0.3819 0.176 Uiso calc R 1 . . H
H7B 0.2876 0.9735 0.4100 0.176 Uiso calc R 1 . . H
C8 0.4236(12) 0.9305(8) 0.5657(8) 0.138(3) Uani d . 1 . . C
H8A 0.3453 0.9085 0.6027 0.166 Uiso calc R 1 . . H
H8B 0.4731 0.8712 0.5804 0.166 Uiso calc R 1 . . H
C9 0.604(3) 0.6334(10) 0.5686(15) 0.162(12) Uani d PD 0.50 . . C
H9A 0.6465 0.7296 0.6057 0.194 Uiso d PR 0.50 . . H
H9B 0.7183 0.6500 0.5893 0.194 Uiso d PR 0.50 . . H
C10 0.483(4) 0.5331(18) 0.6064(18) 0.204(16) Uani d PD 0.50 . . C
H10A 0.3643 0.5120 0.5722 0.245 Uiso d PR 0.50 . . H
H10B 0.5366 0.5630 0.7011 0.245 Uiso d PR 0.50 . . H
C9' 0.483(3) 0.6076(16) 0.5339(17) 0.154(12) Uani d PD 0.50 . . C
H9C 0.3673 0.5758 0.5223 0.185 Uiso d PR 0.50 . . H
H9D 0.5265 0.7039 0.5717 0.185 Uiso d PR 0.50 . . H
C10' 0.581(3) 0.5546(14) 0.6315(8) 0.181(15) Uani d PD 0.50 . . C
H10C 0.5927 0.5810 0.7176 0.217 Uiso d PR 0.50 . . H
H10D 0.6947 0.5860 0.6388 0.217 Uiso d PR 0.50 . . H

loop_
_atom_site_aniso_label
_atom_site_aniso_U_11
_atom_site_aniso_U_22
_atom_site_aniso_U_33
_atom_site_aniso_U_12
_atom_site_aniso_U_13
_atom_site_aniso_U_23
Rb1 0.0521(3) 0.0521(3) 0.0447(3) 0.0179(3) 0.0182(2) 0.0068(2)
S1 0.0588(9) 0.0422(7) 0.0628(9) 0.0185(7) 0.0313(8) 0.0126(7)
S2 0.0633(10) 0.0568(9) 0.0462(7) 0.0245(8) 0.0181(7) 0.0100(7)
F1 0.102(3) 0.056(2) 0.162(4) 0.000(2) 0.054(3) 0.023(2)
F2 0.154(4) 0.089(3) 0.129(3) 0.064(3) 0.077(3) 0.066(2)
F3 0.164(4) 0.133(4) 0.226(5) 0.081(3) 0.163(4) 0.077(3)
F4 0.169(5) 0.168(5) 0.218(6) 0.053(4) 0.154(5) 0.061(4)
F5 0.255(6) 0.102(3) 0.096(3) 0.093(4) 0.074(3) 0.054(2)
F6 0.271(6) 0.105(3) 0.064(2) 0.082(4) 0.075(3) 0.024(2)
O1 0.063(2) 0.051(2) 0.057(2) 0.0219(19) 0.0134(18) 0.0033(17)
O2 0.092(3) 0.072(3) 0.107(3) 0.040(2) 0.066(3) 0.012(2)
O3 0.090(3) 0.061(2) 0.052(2) 0.041(2) 0.011(2) -0.0025(18)
O4 0.051(3) 0.114(3) 0.095(3) 0.031(2) 0.019(2) 0.010(3)
O5 0.080(3) 0.109(3) 0.076(3) 0.062(3) 0.041(2) 0.051(2)
O6 0.046(3) 0.096(3) 0.082(3) 0.026(3) 0.000(2) -0.003(2)
O7 0.093(4) 0.135(4) 0.109(4) 0.005(3) 0.050(3) -0.053(3)
O8 0.180(6) 0.111(5) 0.094(4) 0.067(5) 0.068(4) 0.063(3)
N1 0.098(4) 0.046(3) 0.060(3) 0.036(3) 0.003(3) 0.004(2)
C1 0.082(5) 0.065(4) 0.110(5) 0.039(4) 0.051(4) 0.037(4)
C2 0.172(8) 0.071(5) 0.076(5) 0.056(6) 0.062(6) 0.029(4)
C3 0.069(4) 0.087(4) 0.087(4) 0.046(4) 0.036(4) 0.034(4)
C4 0.088(5) 0.110(5) 0.077(4) 0.062(4) 0.046(4) 0.032(4)
C5 0.067(5) 0.089(5) 0.113(6) 0.028(4) 0.018(4) 0.006(4)
C6 0.085(5) 0.139(7) 0.079(5) 0.060(5) 0.028(4) 0.032(5)
C7 0.061(5) 0.177(8) 0.102(6) -0.010(5) 0.042(5) -0.043(5)
C8 0.171(9) 0.114(7) 0.140(7) 0.055(7) 0.102(7) 0.032(6)
C9 0.19(3) 0.103(15) 0.101(15) 0.004(14) 0.066(15) 0.011(12)
C10 0.36(5) 0.18(3) 0.20(3) 0.16(3) 0.22(3) 0.09(2)
C9' 0.32(4) 0.118(16) 0.20(2) 0.17(2) 0.21(3) 0.115(16)
C10' 0.30(3) 0.062(13) 0.055(10) 0.014(15) 0.059(14) 0.024(9)

loop_
_atom_type_symbol
_atom_type_description
_atom_type_scat_dispersion_real
_atom_type_scat_dispersion_imag
_atom_type_scat_source
C C 0.0033 0.0016 'International Tables Vol C Tables 4.2.6.8 and 6.1.1.4'
H H 0.0000 0.0000 'International Tables Vol C Tables 4.2.6.8 and 6.1.1.4'
N N 0.0061 0.0033 'International Tables Vol C Tables 4.2.6.8 and 6.1.1.4'
O O 0.0106 0.0060 'International Tables Vol C Tables 4.2.6.8 and 6.1.1.4'
F F 0.0171 0.0103 'International Tables Vol C Tables 4.2.6.8 and 6.1.1.4'
S S 0.1246 0.1234 'International Tables Vol C Tables 4.2.6.8 and 6.1.1.4'
Rb Rb -0.9393 2.9676 'International Tables Vol C Tables 4.2.6.8 and 6.1.1.4'

loop_
_geom_angle_atom_site_label_1
_geom_angle_atom_site_label_2
_geom_angle_atom_site_label_3
_geom_angle_site_symmetry_1
_geom_angle_site_symmetry_3
_geom_angle
_geom_angle_publ_flag
O3 Rb1 O1 . . 59.33(10) ?
O3 Rb1 O6 . . 152.44(12) ?
O1 Rb1 O6 . . 122.85(12) ?
O3 Rb1 O7 . . 113.61(13) ?
O1 Rb1 O7 . . 156.31(13) ?
O6 Rb1 O7 . . 74.68(13) ?
O3 Rb1 O2 . 2_665 90.85(11) ?
O1 Rb1 O2 . 2_665 67.40(10) ?
O6 Rb1 O2 . 2_665 68.50(11) ?
O7 Rb1 O2 . 2_665 136.21(13) ?
O3 Rb1 O5 . . 84.12(11) ?
O1 Rb1 O5 . . 126.37(10) ?
O6 Rb1 O5 . . 73.60(13) ?
O7 Rb1 O5 . . 71.22(14) ?
O2 Rb1 O5 2_665 . 76.24(11) ?
O3 Rb1 O4 . 2_565 70.18(11) ?
O1 Rb1 O4 . 2_565 82.65(11) ?
O6 Rb1 O4 . 2_565 135.93(12) ?
O7 Rb1 O4 . 2_565 73.86(13) ?
O2 Rb1 O4 2_665 2_565 149.87(10) ?
O5 Rb1 O4 . 2_565 122.64(11) ?
O3 Rb1 O8 . . 126.86(13) ?
O1 Rb1 O8 . . 79.78(14) ?
O6 Rb1 O8 . . 77.52(15) ?
O7 Rb1 O8 . . 90.00(18) ?
O2 Rb1 O8 2_665 . 103.99(16) ?
O5 Rb1 O8 . . 148.77(14) ?
O4 Rb1 O8 2_565 . 72.43(15) ?
O1 S1 O2 . . 118.8(2) y
O1 S1 N1 . . 116.9(2) ?
O2 S1 N1 . . 110.3(2) ?
O1 S1 C1 . . 104.8(3) y
O2 S1 C1 . . 102.9(3) y
N1 S1 C1 . . 100.0(3) y
O4 S2 O3 . . 119.4(2) y
O4 S2 N1 . . 108.6(3) ?
O3 S2 N1 . . 117.9(2) ?
O4 S2 C2 . . 105.4(4) y
O3 S2 C2 . . 104.0(3) y
N1 S2 C2 . . 98.3(3) y
S1 O1 Rb1 . . 148.5(2) ?
S1 O2 Rb1 . 2_665 151.6(2) ?
S2 O3 Rb1 . . 148.4(2) ?
S2 O4 Rb1 . 2_565 151.1(2) ?
C3 O5 C4 . 2_675 109.3(4) ?
C3 O5 Rb1 . . 123.7(3) ?
C4 O5 Rb1 2_675 . 119.9(3) ?
C6 O6 C5 2_776 . 107.9(5) ?
C6 O6 Rb1 2_776 . 130.2(4) ?
C5 O6 Rb1 . . 112.2(4) ?
C7 O7 C8 . 2_676 106.9(5) ?
C7 O7 Rb1 . . 128.9(5) ?
C8 O7 Rb1 2_676 . 123.4(5) ?
C10 O8 C9 2_666 . 105.7(12) ?
C9 O8 C10' . 2_666 114.7(6) ?
C10 O8 C9' 2_666 . 115.0(7) ?
C10' O8 C9' 2_666 . 101.2(11) ?
C10 O8 Rb1 2_666 . 114.4(8) ?
C9 O8 Rb1 . . 137.3(7) ?
C10' O8 Rb1 2_666 . 107.0(5) ?
C9' O8 Rb1 . . 124.4(6) ?
S1 N1 S2 . . 128.6(3) y
F3 C1 F1 . . 110.5(6) ?
F3 C1 F2 . . 107.8(6) ?
F1 C1 F2 . . 106.8(5) ?
F3 C1 S1 . . 111.4(4) ?
F1 C1 S1 . . 111.2(5) ?
F2 C1 S1 . . 108.9(5) ?
F4 C2 F6 . . 112.0(8) ?
F4 C2 F5 . . 107.2(7) ?
F6 C2 F5 . . 105.8(6) ?
F4 C2 S2 . . 113.0(6) ?
F6 C2 S2 . . 110.7(5) ?
F5 C2 S2 . . 107.8(6) ?
O5 C3 C4 . . 110.9(5) ?
O5 C3 H3A . . 109.5 ?
C4 C3 H3A . . 109.5 ?
O5 C3 H3B . . 109.5 ?
C4 C3 H3B . . 109.5 ?
H3A C3 H3B . . 108.0 ?
O5 C4 C3 2_675 . 110.1(5) ?
O5 C4 H4A 2_675 . 109.6 ?
C3 C4 H4A . . 109.6 ?
O5 C4 H4B 2_675 . 109.6 ?
C3 C4 H4B . . 109.6 ?
H4A C4 H4B . . 108.2 ?
O6 C5 C6 . . 109.4(5) ?
O6 C5 Rb1 . . 47.6(3) ?
C6 C5 Rb1 . . 146.8(4) ?
O6 C5 H5A . . 109.8 ?
C6 C5 H5A . . 109.8 ?
O6 C5 H5B . . 109.8 ?
C6 C5 H5B . . 109.8 ?
H5A C5 H5B . . 108.2 ?
O6 C6 C5 2_776 . 111.4(5) ?
O6 C6 H6A 2_776 . 109.3 ?
C5 C6 H6A . . 109.3 ?
O6 C6 H6B 2_776 . 109.3 ?
C5 C6 H6B . . 109.3 ?
H6A C6 H6B . . 108.0 ?
O7 C7 C8 . . 107.7(6) ?
O7 C7 H7A . . 110.2 ?
C8 C7 H7A . . 110.2 ?
O7 C7 H7B . . 110.2 ?
C8 C7 H7B . . 110.2 ?
H7A C7 H7B . . 108.5 ?
O7 C8 C7 2_676 . 108.3(7) ?
O7 C8 H8A 2_676 . 110.0 ?
C7 C8 H8A . . 110.0 ?
O7 C8 H8B 2_676 . 110.0 ?
C7 C8 H8B . . 110.0 ?
H8A C8 H8B . . 108.4 ?
O8 C9 C10 . . 107.0(12) ?
O8 C9 H9A . . 113.0 ?
C10 C9 H9A . . 117.2 ?
O8 C9 H9B . . 100.1 ?
C10 C9 H9B . . 126.0 ?
H9A C9 H9B . . 92.1 ?
O8 C10 C9 2_666 . 106.5(13) ?
O8 C10 H10A 2_666 . 105.9 ?
C9 C10 H10A . . 121.9 ?
O8 C10 H10B 2_666 . 106.9 ?
C9 C10 H10B . . 106.9 ?
H10A C10 H10B . . 107.8 ?
O8 C9' C10' . . 102.6(11) ?
O8 C9' H9C . . 124.7 ?
C10' C9' H9C . . 113.0 ?
O8 C9' H9D . . 109.5 ?
C10' C9' H9D . . 110.5 ?
H9C C9' H9D . . 96.2 ?
O8 C10' C9' 2_666 . 102.1(12) ?
O8 C10' H10C 2_666 . 112.0 ?
C9' C10' H10C . . 112.7 ?
O8 C10' H10D 2_666 . 109.7 ?
C9' C10' H10D . . 110.9 ?
H10C C10' H10D . . 109.3 ?

loop_
_geom_bond_atom_site_label_1
_geom_bond_atom_site_label_2
_geom_bond_site_symmetry_2
_geom_bond_distance
_geom_bond_publ_flag
Rb1 O3 . 2.897(4) ?
Rb1 O1 . 2.942(3) ?
Rb1 O6 . 2.983(4) ?
Rb1 O7 . 2.984(5) ?
Rb1 O2 2_665 2.993(4) ?
Rb1 O5 . 3.023(4) ?
Rb1 O4 2_565 3.060(4) ?
Rb1 O8 . 3.063(4) ?
S1 O1 . 1.416(3) y
S1 O2 . 1.433(3) y
S1 N1 . 1.550(4) y
S1 C1 . 1.814(6) y
S2 O4 . 1.417(4) y
S2 O3 . 1.424(3) y
S2 N1 . 1.563(4) y
S2 C2 . 1.803(7) y
F1 C1 . 1.319(6) ?
F2 C1 . 1.329(6) ?
F3 C1 . 1.291(7) ?
F4 C2 . 1.283(9) ?
F5 C2 . 1.348(8) ?
F6 C2 . 1.310(7) ?
O5 C3 . 1.424(6) ?
O5 C4 2_675 1.429(6) ?
O6 C6 2_776 1.388(7) ?
O6 C5 . 1.391(7) ?
O7 C7 . 1.398(7) ?
O7 C8 2_676 1.411(8) ?
O8 C10 2_666 1.402(16) ?
O8 C9 . 1.426(14) ?
O8 C10' 2_666 1.443(14) ?
O8 C9' . 1.444(14) ?
C3 C4 . 1.482(6) ?
C3 H3A . 0.9700 ?
C3 H3B . 0.9700 ?
C4 H4A . 0.9700 ?
C4 H4B . 0.9700 ?
C5 C6 . 1.502(7) ?
C5 H5A . 0.9700 ?
C5 H5B . 0.9700 ?
C6 H6A . 0.9700 ?
C6 H6B . 0.9700 ?
C7 C8 . 1.469(8) ?
C7 H7A . 0.9700 ?
C7 H7B . 0.9700 ?
C8 H8A . 0.9700 ?
C8 H8B . 0.9700 ?
C9 C10 . 1.486(17) ?
C9 H9A . 0.9700 ?
C9 H9B . 0.9699 ?
C10 H10A . 0.9700 ?
C10 H10B . 0.9700 ?
C9' C10' . 1.521(17) ?
C9' H9C . 0.9700 ?
C9' H9D . 0.9700 ?
C10' H10C . 0.9700 ?
C10' H10D . 0.9700 ?

loop_
_geom_torsion_atom_site_label_1
_geom_torsion_atom_site_label_2
_geom_torsion_atom_site_label_3
_geom_torsion_atom_site_label_4
_geom_torsion_site_symmetry_1
_geom_torsion_site_symmetry_4
_geom_torsion
O2 S1 O1 Rb1 . . 140.8(4)
N1 S1 O1 Rb1 . . 4.6(5)
C1 S1 O1 Rb1 . . -105.0(4)
O3 Rb1 O1 S1 . . -5.3(4)
O6 Rb1 O1 S1 . . -152.9(4)
O7 Rb1 O1 S1 . . 73.6(5)
O2 Rb1 O1 S1 2_665 . -110.7(4)
O5 Rb1 O1 S1 . . -59.5(4)
O4 Rb1 O1 S1 2_565 . 65.9(4)
O8 Rb1 O1 S1 . . 139.3(4)
O1 S1 O2 Rb1 . 2_665 -50.4(5)
N1 S1 O2 Rb1 . 2_665 88.5(5)
C1 S1 O2 Rb1 . 2_665 -165.5(5)
O4 S2 O3 Rb1 . . 126.6(4)
N1 S2 O3 Rb1 . . -8.8(6)
C2 S2 O3 Rb1 . . -116.3(5)
O1 Rb1 O3 S2 . . 7.8(4)
O6 Rb1 O3 S2 . . 110.9(4)
O7 Rb1 O3 S2 . . -146.7(4)
O2 Rb1 O3 S2 2_665 . 70.7(4)
O5 Rb1 O3 S2 . . 146.8(4)
O4 Rb1 O3 S2 2_565 . -85.4(4)
O8 Rb1 O3 S2 . . -37.5(5)
O3 S2 O4 Rb1 . 2_565 -76.1(5)
N1 S2 O4 Rb1 . 2_565 63.1(5)
C2 S2 O4 Rb1 . 2_565 167.6(5)
O3 Rb1 O5 C3 . . -88.2(4)
O1 Rb1 O5 C3 . . -43.7(4)
O6 Rb1 O5 C3 . . 75.4(4)
O7 Rb1 O5 C3 . . 154.4(4)
O2 Rb1 O5 C3 2_665 . 4.1(4)
O4 Rb1 O5 C3 2_565 . -150.1(4)
O8 Rb1 O5 C3 . . 98.5(5)
O3 Rb1 O5 C4 . 2_675 59.4(4)
O1 Rb1 O5 C4 . 2_675 103.9(4)
O6 Rb1 O5 C4 . 2_675 -137.0(4)
O7 Rb1 O5 C4 . 2_675 -58.0(4)
O2 Rb1 O5 C4 2_665 2_675 151.7(4)
O4 Rb1 O5 C4 2_565 2_675 -2.5(4)
O8 Rb1 O5 C4 . 2_675 -113.9(4)
O3 Rb1 O6 C6 . 2_776 25.5(6)
O1 Rb1 O6 C6 . 2_776 111.2(5)
O7 Rb1 O6 C6 . 2_776 -86.4(5)
O2 Rb1 O6 C6 2_665 2_776 69.5(5)
O5 Rb1 O6 C6 . 2_776 -11.9(5)
O4 Rb1 O6 C6 2_565 2_776 -132.2(5)
O8 Rb1 O6 C6 . 2_776 -179.8(5)
O3 Rb1 O6 C5 . . -115.7(4)
O1 Rb1 O6 C5 . . -30.1(4)
O7 Rb1 O6 C5 . . 132.4(4)
O2 Rb1 O6 C5 2_665 . -71.8(4)
O5 Rb1 O6 C5 . . -153.1(4)
O4 Rb1 O6 C5 2_565 . 86.6(4)
O8 Rb1 O6 C5 . . 38.9(4)
O3 Rb1 O7 C7 . . 69.9(6)
O1 Rb1 O7 C7 . . 2.8(8)
O6 Rb1 O7 C7 . . -138.0(6)
O2 Rb1 O7 C7 2_665 . -171.4(6)
O5 Rb1 O7 C7 . . 144.4(6)
O4 Rb1 O7 C7 2_565 . 10.7(6)
O8 Rb1 O7 C7 . . -61.0(6)
O3 Rb1 O7 C8 . 2_676 -121.8(6)
O1 Rb1 O7 C8 . 2_676 171.1(5)
O6 Rb1 O7 C8 . 2_676 30.2(6)
O2 Rb1 O7 C8 2_665 2_676 -3.2(7)
O5 Rb1 O7 C8 . 2_676 -47.3(6)
O4 Rb1 O7 C8 2_565 2_676 179.0(6)
O8 Rb1 O7 C8 . 2_676 107.3(6)
O3 Rb1 O8 C10 . 2_666 50.9(14)
O1 Rb1 O8 C10 . 2_666 12.4(13)
O6 Rb1 O8 C10 . 2_666 -114.8(13)
O7 Rb1 O8 C10 . 2_666 170.9(13)
O2 Rb1 O8 C10 2_665 2_666 -51.0(13)
O5 Rb1 O8 C10 . 2_666 -137.5(13)
O4 Rb1 O8 C10 2_565 2_666 97.9(13)
O3 Rb1 O8 C9 . . -150.6(15)
O1 Rb1 O8 C9 . . 170.9(15)
O6 Rb1 O8 C9 . . 43.7(15)
O7 Rb1 O8 C9 . . -30.6(15)
O2 Rb1 O8 C9 2_665 . 107.5(15)
O5 Rb1 O8 C9 . . 21.0(16)
O4 Rb1 O8 C9 2_565 . -103.6(15)
O3 Rb1 O8 C10' . 2_666 17.1(13)
O1 Rb1 O8 C10' . 2_666 -21.3(12)
O6 Rb1 O8 C10' . 2_666 -148.5(12)
O7 Rb1 O8 C10' . 2_666 137.2(12)
O2 Rb1 O8 C10' 2_665 2_666 -84.7(12)
O5 Rb1 O8 C10' . 2_666 -171.2(12)
O4 Rb1 O8 C10' 2_565 2_666 64.1(12)
C5 Rb1 O8 C10' . 2_666 -134.4(13)
O3 Rb1 O8 C9' . . -100.0(12)
O1 Rb1 O8 C9' . . -138.5(12)
O6 Rb1 O8 C9' . . 94.3(12)
O7 Rb1 O8 C9' . . 20.0(12)
O2 Rb1 O8 C9' 2_665 . 158.1(12)
O5 Rb1 O8 C9' . . 71.6(12)
O4 Rb1 O8 C9' 2_565 . -53.0(12)
O1 S1 N1 S2 . . -1.4(5)
O2 S1 N1 S2 . . -141.2(4)
C1 S1 N1 S2 . . 110.9(4)
O4 S2 N1 S1 . . -136.9(4)
O3 S2 N1 S1 . . 3.0(5)
C2 S2 N1 S1 . . 113.7(5)
O1 S1 C1 F3 . . 58.3(6)
O2 S1 C1 F3 . . -176.8(5)
N1 S1 C1 F3 . . -63.1(6)
O1 S1 C1 F1 . . -177.9(4)
O2 S1 C1 F1 . . -53.1(5)
N1 S1 C1 F1 . . 60.6(5)
O1 S1 C1 F2 . . -60.5(5)
O2 S1 C1 F2 . . 64.4(5)
N1 S1 C1 F2 . . 178.1(4)
O4 S2 C2 F4 . . -178.8(6)
O3 S2 C2 F4 . . 54.8(7)
N1 S2 C2 F4 . . -66.8(6)
O4 S2 C2 F6 . . -52.3(7)
O3 S2 C2 F6 . . -178.7(6)
N1 S2 C2 F6 . . 59.7(7)
O4 S2 C2 F5 . . 63.0(6)
O3 S2 C2 F5 . . -63.5(6)
N1 S2 C2 F5 . . 174.9(5)
C4 O5 C3 C4 2_675 . -58.4(6)
Rb1 O5 C3 C4 . . 92.1(4)
O5 C3 C4 O5 . 2_675 58.9(6)
C6 O6 C5 C6 2_776 . 58.6(7)
Rb1 O6 C5 C6 . . -151.5(4)
C6 O6 C5 Rb1 2_776 . -149.9(6)
O6 C5 C6 O6 . 2_776 -60.8(8)
C8 O7 C7 C8 2_676 . -63.8(9)
Rb1 O7 C7 C8 . . 106.0(6)
O7 C7 C8 O7 . 2_676 64.7(9)
C10 O8 C9 C10 2_666 . -67(2)
Rb1 O8 C9 C10 . . 133.6(12)
O8 C9 C10 O8 . 2_666 67(2)
Rb1 O8 C9' C10' . . -165.4(9)
O8 C9' C10' O8 . 2_666 -75.4(17)
